data_4065355
loop_
_publ_author_name
'Baillie, Rhett A.'
'Man, Renee W. Y.'
'Shree, Monica V.'
'Chow, Catherine'
'Thibault, Michelle E.'
'McNeil, W. Stephen'
'Legzdins, Peter'

_publ_section_title
;
 Intermolecular C--H Activations of Hydrocarbons Initiated by
 Cp*M(NO)(CH2CMe3)(\h3-CH2CHCHPh) Complexes (M = Mo, W)
;
_journal_issue 22
_journal_name_full Organometallics
_journal_page_first 6201
_journal_paper_doi 10.1021/om200731s
_journal_volume 30
_journal_year 2011
_chemical_formula_moiety 'C25 H33 N O W'
_chemical_formula_sum 'C25 H33 N O W'
_chemical_formula_weight 547.37
_chemical_name_systematic
;
 ?
;
_space_group_IT_number 2
_symmetry_cell_setting triclinic
_symmetry_space_group_name_Hall '-P 1'
_symmetry_space_group_name_H-M 'P -1'
_atom_sites_solution_hydrogens geom
_atom_sites_solution_primary direct
_atom_sites_solution_secondary difmap
_audit_creation_method SHELXL-97
_cell_angle_alpha 71.176(7)
_cell_angle_beta 86.420(8)
_cell_angle_gamma 68.403(8)
_cell_formula_units_Z 2
_cell_length_a 9.4452(15)
_cell_length_b 11.0514(17)
_cell_length_c 11.6303(16)
_cell_measurement_reflns_used 6872
_cell_measurement_temperature 173(2)
_cell_measurement_theta_max 30.15
_cell_measurement_theta_min 2.77
_cell_volume 1066.2(3)
_computing_molecular_graphics 'Ortep-3 for Windows (Farrugia, 1997)'
_computing_publication_material 'WinGX publication routines (Farrugia, 1999)'
_computing_structure_refinement 'SHELXL-97 (Sheldrick, 1997)'
_diffrn_ambient_temperature 173(2)
_diffrn_measured_fraction_theta_full 0.973
_diffrn_measured_fraction_theta_max 0.973
_diffrn_measurement_device_type Rigaku
_diffrn_measurement_method 'area detector'
_diffrn_radiation_monochromator graphite
_diffrn_radiation_source 'fine-focus sealed tube'
_diffrn_radiation_type MoK\a
_diffrn_radiation_wavelength 0.71073
_diffrn_reflns_av_R_equivalents 0.0566
_diffrn_reflns_av_sigmaI/netI 0.0406
_diffrn_reflns_limit_h_max 13
_diffrn_reflns_limit_h_min -13
_diffrn_reflns_limit_k_max 15
_diffrn_reflns_limit_k_min -15
_diffrn_reflns_limit_l_max 16
_diffrn_reflns_limit_l_min -16
_diffrn_reflns_number 31022
_diffrn_reflns_theta_full 30.29
_diffrn_reflns_theta_max 30.29
_diffrn_reflns_theta_min 1.85
_exptl_absorpt_coefficient_mu 5.432
_exptl_absorpt_correction_T_max 0.149
_exptl_absorpt_correction_T_min 0.076
_exptl_absorpt_correction_type multi-scan
_exptl_crystal_colour orange
_exptl_crystal_density_diffrn 1.705
_exptl_crystal_density_method 'not measured'
_exptl_crystal_description prism
_exptl_crystal_F_000 544
_exptl_crystal_size_max 0.60
_exptl_crystal_size_mid 0.60
_exptl_crystal_size_min 0.35
_refine_diff_density_max 0.859
_refine_diff_density_min -1.352
_refine_diff_density_rms 0.119
_refine_ls_extinction_method none
_refine_ls_goodness_of_fit_ref 1.105
_refine_ls_hydrogen_treatment mixed
_refine_ls_matrix_type full
_refine_ls_number_parameters 286
_refine_ls_number_reflns 6219
_refine_ls_number_restraints 0
_refine_ls_restrained_S_all 1.105
_refine_ls_R_factor_all 0.0225
_refine_ls_R_factor_gt 0.0204
_refine_ls_shift/su_max 0.023
_refine_ls_shift/su_mean 0.001
_refine_ls_structure_factor_coef Fsqd
_refine_ls_weighting_details 'calc w=1/[\s^2^(Fo^2^)+(0.0081P)^2^+0.3585P] where P=(Fo^2^+2Fc^2^)/3'
_refine_ls_weighting_scheme calc
_refine_ls_wR_factor_gt 0.0484
_refine_ls_wR_factor_ref 0.0491
_reflns_number_gt 5844
_reflns_number_total 6219
_reflns_threshold_expression >2sigma(I)
_cod_data_source_file om200731s_si_002.cif
_cod_data_source_block 3
_cod_depositor_comments
;
The following automatic conversions were performed:

'_symmetry_cell_setting' value 'Triclinic' changed to 'triclinic'
according to /home/saulius/struct/CIF-dictionaries/cif_core.dic
dictionary named 'cif_core.dic' version 2.4.1 from 2010-06-29.

Automatic conversion script
Id: cif_fix_values 1715 2011-07-08 13:25:40Z adriana 
;
_cod_original_sg_symbol_H-M P-1
_cod_database_code 4065355

loop_
_symmetry_equiv_pos_as_xyz
'x, y, z'
'-x, -y, -z'

loop_
_atom_site_label
_atom_site_type_symbol
_atom_site_fract_x
_atom_site_fract_y
_atom_site_fract_z
_atom_site_U_iso_or_equiv
_atom_site_adp_type
_atom_site_occupancy
_atom_site_symmetry_multiplicity
_atom_site_calc_flag
_atom_site_refinement_flags
C1 C -0.1181(3) 0.3377(2) 0.6214(2) 0.0179(4) Uani 1 1 d .
C2 C -0.1216(3) 0.2049(2) 0.6672(2) 0.0177(4) Uani 1 1 d .
C3 C -0.0078(3) 0.1027(2) 0.7548(2) 0.0173(4) Uani 1 1 d .
C4 C 0.1593(3) 0.0731(2) 0.7482(2) 0.0188(5) Uani 1 1 d .
C5 C 0.2262(3) 0.1124(3) 0.6413(2) 0.0220(5) Uani 1 1 d .
H5 H 0.1636 0.1685 0.5686 0.026 Uiso 1 1 calc R
C6 C 0.3830(3) 0.0719(3) 0.6376(3) 0.0278(6) Uani 1 1 d .
H6 H 0.4273 0.1018 0.5634 0.033 Uiso 1 1 calc R
C7 C 0.4739(3) -0.0114(3) 0.7411(3) 0.0316(6) Uani 1 1 d .
H7 H 0.5816 -0.0396 0.7386 0.038 Uiso 1 1 calc R
C8 C 0.4098(3) -0.0550(3) 0.8495(3) 0.0294(6) Uani 1 1 d .
H8 H 0.4736 -0.1133 0.9211 0.035 Uiso 1 1 calc R
C9 C 0.2537(3) -0.0136(2) 0.8535(2) 0.0232(5) Uani 1 1 d .
H9 H 0.2098 -0.0441 0.9279 0.028 Uiso 1 1 calc R
C10 C -0.2557(3) 0.1709(2) 0.6409(2) 0.0193(5) Uani 1 1 d .
C11 C -0.3980(3) 0.2926(3) 0.5895(3) 0.0248(5) Uani 1 1 d .
C12 C -0.4482(3) 0.3380(3) 0.4745(3) 0.0301(6) Uani 1 1 d .
C13 C -0.3675(3) 0.2792(3) 0.3791(3) 0.0328(6) Uani 1 1 d .
H13A H -0.3640 0.3548 0.3060 0.039 Uiso 1 1 calc R
H13B H -0.4252 0.2311 0.3555 0.039 Uiso 1 1 calc R
C14 C -0.2067(3) 0.1795(3) 0.4234(3) 0.0276(6) Uani 1 1 d .
H14A H -0.1395 0.2310 0.4209 0.033 Uiso 1 1 calc R
H14B H -0.1672 0.1226 0.3695 0.033 Uiso 1 1 calc R
C15 C -0.2058(3) 0.0874(2) 0.5529(2) 0.0218(5) Uani 1 1 d .
H15A H -0.1017 0.0178 0.5791 0.026 Uiso 1 1 calc R
H15B H -0.2756 0.0384 0.5553 0.026 Uiso 1 1 calc R
C16 C 0.0556(3) 0.3989(3) 0.8211(3) 0.0244(5) Uani 1 1 d .
C17 C 0.0525(3) 0.3191(2) 0.9413(3) 0.0249(5) Uani 1 1 d .
C18 C -0.0969(3) 0.3694(3) 0.9820(2) 0.0241(5) Uani 1 1 d .
C19 C -0.1854(3) 0.4855(2) 0.8857(2) 0.0212(5) Uani 1 1 d .
C20 C -0.0939(3) 0.5022(2) 0.7857(2) 0.0213(5) Uani 1 1 d .
C21 C 0.1924(3) 0.3883(4) 0.7469(4) 0.0414(8) Uani 1 1 d .
H21A H 0.2476 0.4399 0.7658 0.062 Uiso 1 1 calc R
H21B H 0.1596 0.4265 0.6602 0.062 Uiso 1 1 calc R
H21C H 0.2597 0.2915 0.7662 0.062 Uiso 1 1 calc R
C22 C 0.1853(4) 0.2052(3) 1.0216(3) 0.0450(9) Uani 1 1 d .
H22A H 0.2704 0.1758 0.9716 0.067 Uiso 1 1 calc R
H22B H 0.1550 0.1273 1.0650 0.067 Uiso 1 1 calc R
H22C H 0.2170 0.2381 1.0806 0.067 Uiso 1 1 calc R
C23 C -0.1477(4) 0.3203(3) 1.1072(3) 0.0402(8) Uani 1 1 d .
H23A H -0.1368 0.3749 1.1553 0.060 Uiso 1 1 calc R
H23B H -0.0847 0.2233 1.1464 0.060 Uiso 1 1 calc R
H23C H -0.2548 0.3304 1.1018 0.060 Uiso 1 1 calc R
C24 C -0.3475(3) 0.5732(3) 0.8921(3) 0.0341(7) Uani 1 1 d .
H24A H -0.3785 0.6553 0.8196 0.051 Uiso 1 1 calc R
H24B H -0.3573 0.6009 0.9651 0.051 Uiso 1 1 calc R
H24C H -0.4129 0.5210 0.8957 0.051 Uiso 1 1 calc R
C25 C -0.1384(4) 0.6189(3) 0.6690(3) 0.0351(7) Uani 1 1 d .
H25A H -0.2478 0.6490 0.6490 0.053 Uiso 1 1 calc R
H25B H -0.0806 0.5891 0.6038 0.053 Uiso 1 1 calc R
H25C H -0.1158 0.6955 0.6777 0.053 Uiso 1 1 calc R
N1 N -0.3137(2) 0.2973(2) 0.8474(2) 0.0229(4) Uani 1 1 d .
O1 O -0.4450(2) 0.3150(2) 0.8731(2) 0.0381(5) Uani 1 1 d .
W1 W -0.125431(9) 0.292164(8) 0.825296(8) 0.01508(3) Uani 1 1 d .
H01 H -0.064(4) 0.140(3) 0.944(3) 0.050(10) Uiso 1 1 d .
H3 H -0.030(3) 0.013(2) 0.800(2) 0.009(6) Uiso 1 1 d .
H1B H -0.216(3) 0.412(3) 0.567(3) 0.031(8) Uiso 1 1 d .
H10 H -0.280(3) 0.112(3) 0.715(3) 0.014(6) Uiso 1 1 d .
H1A H -0.021(3) 0.348(3) 0.609(3) 0.017(7) Uiso 1 1 d .
H12 H -0.552(4) 0.415(3) 0.453(3) 0.038(9) Uiso 1 1 d .
H11 H -0.449(4) 0.338(3) 0.645(3) 0.038(9) Uiso 1 1 d .

loop_
_atom_site_aniso_label
_atom_site_aniso_U_11
_atom_site_aniso_U_22
_atom_site_aniso_U_33
_atom_site_aniso_U_23
_atom_site_aniso_U_13
_atom_site_aniso_U_12
C1 0.0156(11) 0.0176(10) 0.0208(12) -0.0077(9) 0.0023(9) -0.0053(9)
C2 0.0169(10) 0.0189(11) 0.0192(12) -0.0100(9) 0.0039(9) -0.0061(9)
C3 0.0163(10) 0.0144(10) 0.0212(12) -0.0062(9) 0.0036(9) -0.0058(8)
C4 0.0173(11) 0.0141(10) 0.0260(13) -0.0071(9) 0.0039(9) -0.0068(9)
C5 0.0196(11) 0.0203(11) 0.0245(13) -0.0077(9) 0.0038(9) -0.0055(9)
C6 0.0229(12) 0.0260(13) 0.0357(16) -0.0124(11) 0.0112(11) -0.0096(10)
C7 0.0152(12) 0.0279(13) 0.0505(19) -0.0134(13) 0.0029(12) -0.0062(10)
C8 0.0183(12) 0.0266(13) 0.0368(16) -0.0063(11) -0.0047(11) -0.0035(10)
C9 0.0215(12) 0.0210(11) 0.0245(13) -0.0047(10) 0.0018(10) -0.0072(10)
C10 0.0159(10) 0.0189(11) 0.0259(13) -0.0110(10) 0.0018(9) -0.0065(9)
C11 0.0169(11) 0.0266(12) 0.0374(16) -0.0211(12) 0.0024(10) -0.0059(10)
C12 0.0208(12) 0.0245(13) 0.0453(18) -0.0151(12) -0.0074(12) -0.0038(10)
C13 0.0331(15) 0.0327(14) 0.0317(16) -0.0105(12) -0.0053(12) -0.0098(12)
C14 0.0287(13) 0.0317(14) 0.0290(15) -0.0180(11) 0.0051(11) -0.0121(11)
C15 0.0184(11) 0.0191(11) 0.0310(14) -0.0150(10) 0.0008(10) -0.0041(9)
C16 0.0198(12) 0.0286(13) 0.0352(15) -0.0185(11) 0.0051(10) -0.0139(10)
C17 0.0252(12) 0.0195(11) 0.0322(15) -0.0118(10) -0.0090(11) -0.0060(10)
C18 0.0347(14) 0.0220(12) 0.0203(13) -0.0100(10) 0.0005(11) -0.0127(11)
C19 0.0216(12) 0.0187(11) 0.0262(13) -0.0106(10) 0.0029(10) -0.0082(9)
C20 0.0247(12) 0.0195(11) 0.0242(13) -0.0089(9) 0.0010(10) -0.0114(10)
C21 0.0294(15) 0.0542(19) 0.066(2) -0.0416(18) 0.0234(15) -0.0275(14)
C22 0.0397(17) 0.0321(16) 0.060(2) -0.0154(15) -0.0273(16) -0.0043(13)
C23 0.073(2) 0.0361(16) 0.0213(14) -0.0120(12) 0.0076(15) -0.0297(16)
C24 0.0242(13) 0.0282(14) 0.052(2) -0.0206(13) 0.0096(13) -0.0066(11)
C25 0.0531(18) 0.0241(13) 0.0291(15) -0.0022(11) 0.0001(13) -0.0204(13)
N1 0.0206(10) 0.0298(11) 0.0261(12) -0.0161(9) 0.0081(8) -0.0127(9)
O1 0.0198(9) 0.0571(14) 0.0478(14) -0.0278(11) 0.0160(9) -0.0185(9)
W1 0.01469(5) 0.01582(5) 0.01695(6) -0.00735(4) 0.00291(4) -0.00661(4)

loop_
_atom_type_symbol
_atom_type_description
_atom_type_scat_dispersion_real
_atom_type_scat_dispersion_imag
_atom_type_scat_source
C C 0.0033 0.0016 'International Tables Vol C Tables 4.2.6.8 and 6.1.1.4'
H H 0.0000 0.0000 'International Tables Vol C Tables 4.2.6.8 and 6.1.1.4'
N N 0.0061 0.0033 'International Tables Vol C Tables 4.2.6.8 and 6.1.1.4'
O O 0.0106 0.0060 'International Tables Vol C Tables 4.2.6.8 and 6.1.1.4'
W W -0.8490 6.8722 'International Tables Vol C Tables 4.2.6.8 and 6.1.1.4'

loop_
_geom_angle_atom_site_label_1
_geom_angle_atom_site_label_2
_geom_angle_atom_site_label_3
_geom_angle
C2 C1 W1 74.81(15)
C2 C1 H1B 114.6(16)
W1 C1 H1B 117.8(17)
C2 C1 H1A 118.7(16)
W1 C1 H1A 100.1(17)
H1B C1 H1A 121(2)
C3 C2 C1 119.0(2)
C3 C2 C10 117.5(2)
C1 C2 C10 122.9(2)
C3 C2 W1 73.84(14)
C1 C2 W1 69.64(14)
C10 C2 W1 120.31(16)
C2 C3 C4 125.6(2)
C2 C3 W1 71.34(13)
C4 C3 W1 109.97(15)
C2 C3 H3 115.3(13)
C4 C3 H3 111.6(13)
W1 C3 H3 116.6(14)
C5 C4 C9 118.6(2)
C5 C4 C3 123.2(2)
C9 C4 C3 117.7(2)
C4 C5 C6 121.2(3)
C4 C5 H5 119.4
C6 C5 H5 119.4
C7 C6 C5 119.7(3)
C7 C6 H6 120.1
C5 C6 H6 120.1
C6 C7 C8 120.4(2)
C6 C7 H7 119.8
C8 C7 H7 119.8
C9 C8 C7 120.0(3)
C9 C8 H8 120.0
C7 C8 H8 120.0
C8 C9 C4 120.2(3)
C8 C9 H9 119.9
C4 C9 H9 119.9
C11 C10 C2 114.8(2)
C11 C10 C15 109.7(2)
C2 C10 C15 107.86(19)
C11 C10 H10 107.5(15)
C2 C10 H10 109.8(15)
C15 C10 H10 107.0(16)
C12 C11 C10 123.4(2)
C12 C11 H11 122(2)
C10 C11 H11 115(2)
C11 C12 C13 124.7(2)
C11 C12 H12 115.5(19)
C13 C12 H12 119.7(19)
C12 C13 C14 111.7(2)
C12 C13 H13A 109.3
C14 C13 H13A 109.3
C12 C13 H13B 109.3
C14 C13 H13B 109.3
H13A C13 H13B 107.9
C13 C14 C15 109.7(2)
C13 C14 H14A 109.7
C15 C14 H14A 109.7
C13 C14 H14B 109.7
C15 C14 H14B 109.7
H14A C14 H14B 108.2
C14 C15 C10 111.3(2)
C14 C15 H15A 109.4
C10 C15 H15A 109.4
C14 C15 H15B 109.4
C10 C15 H15B 109.4
H15A C15 H15B 108.0
C17 C16 C20 107.0(2)
C17 C16 C21 126.7(3)
C20 C16 C21 126.0(3)
C17 C16 W1 72.09(14)
C20 C16 W1 70.31(13)
C21 C16 W1 127.37(18)
C16 C17 C18 109.3(2)
C16 C17 C22 126.9(3)
C18 C17 C22 123.6(3)
C16 C17 W1 73.89(14)
C18 C17 W1 69.99(14)
C22 C17 W1 126.00(18)
C19 C18 C17 107.1(2)
C19 C18 C23 125.5(3)
C17 C18 C23 127.0(3)
C19 C18 W1 72.68(15)
C17 C18 W1 74.64(15)
C23 C18 W1 123.41(18)
C20 C19 C18 108.2(2)
C20 C19 C24 127.1(2)
C18 C19 C24 124.7(3)
C20 C19 W1 73.09(14)
C18 C19 W1 71.84(14)
C24 C19 W1 120.94(18)
C19 C20 C16 108.4(2)
C19 C20 C25 125.7(2)
C16 C20 C25 125.4(2)
C19 C20 W1 71.77(14)
C16 C20 W1 74.56(14)
C25 C20 W1 126.09(18)
C16 C21 H21A 109.5
C16 C21 H21B 109.5
H21A C21 H21B 109.5
C16 C21 H21C 109.5
H21A C21 H21C 109.5
H21B C21 H21C 109.5
C17 C22 H22A 109.5
C17 C22 H22B 109.5
H22A C22 H22B 109.5
C17 C22 H22C 109.5
H22A C22 H22C 109.5
H22B C22 H22C 109.5
C18 C23 H23A 109.5
C18 C23 H23B 109.5
H23A C23 H23B 109.5
C18 C23 H23C 109.5
H23A C23 H23C 109.5
H23B C23 H23C 109.5
C19 C24 H24A 109.5
C19 C24 H24B 109.5
H24A C24 H24B 109.5
C19 C24 H24C 109.5
H24A C24 H24C 109.5
H24B C24 H24C 109.5
C20 C25 H25A 109.5
C20 C25 H25B 109.5
H25A C25 H25B 109.5
C20 C25 H25C 109.5
H25A C25 H25C 109.5
H25B C25 H25C 109.5
O1 N1 W1 169.5(2)
N1 W1 C1 101.12(9)
N1 W1 C18 98.59(10)
C1 W1 C18 143.18(9)
N1 W1 C19 89.99(9)
C1 W1 C19 113.69(9)
C18 W1 C19 35.49(9)
N1 W1 C2 88.17(9)
C1 W1 C2 35.55(8)
C18 W1 C2 172.95(8)
C19 W1 C2 147.42(9)
N1 W1 C20 115.66(9)
C1 W1 C20 84.59(9)
C18 W1 C20 58.80(9)
C19 W1 C20 35.14(9)
C2 W1 C20 119.95(9)
N1 W1 C3 103.78(9)
C1 W1 C3 63.05(8)
C18 W1 C3 139.99(9)
C19 W1 C3 166.19(9)
C2 W1 C3 34.82(8)
C20 W1 C3 133.14(9)
N1 W1 C17 133.03(10)
C1 W1 C17 122.22(9)
C18 W1 C17 35.38(9)
C19 W1 C17 58.15(9)
C2 W1 C17 137.60(9)
C20 W1 C17 57.63(9)
C3 W1 C17 111.09(8)
N1 W1 C16 148.15(9)
C1 W1 C16 89.88(9)
C18 W1 C16 58.44(10)
C19 W1 C16 58.35(9)
C2 W1 C16 116.10(9)
C20 W1 C16 35.13(9)
C3 W1 C16 107.84(8)
C17 W1 C16 34.02(9)
N1 W1 H01 88.6(11)
C1 W1 H01 131.8(12)
C18 W1 H01 79.2(12)
C19 W1 H01 113.4(12)
C2 W1 H01 99.1(12)
C20 W1 H01 133.1(11)
C3 W1 H01 68.7(12)
C17 W1 H01 76.3(11)
C16 W1 H01 106.3(11)

loop_
_geom_bond_atom_site_label_1
_geom_bond_atom_site_label_2
_geom_bond_distance
C1 C2 1.403(3)
C1 W1 2.262(3)
C1 H1B 1.05(3)
C1 H1A 0.96(3)
C2 C3 1.403(3)
C2 C10 1.521(3)
C2 W1 2.328(2)
C3 C4 1.492(3)
C3 W1 2.360(2)
C3 H3 1.05(2)
C4 C5 1.375(4)
C4 C9 1.401(3)
C5 C6 1.382(3)
C5 H5 0.9500
C6 C7 1.366(4)
C6 H6 0.9500
C7 C8 1.383(4)
C7 H7 0.9500
C8 C9 1.377(3)
C8 H8 0.9500
C9 H9 0.9500
C10 C11 1.492(3)
C10 C15 1.533(3)
C10 H10 0.97(3)
C11 C12 1.317(4)
C11 H11 0.94(4)
C12 C13 1.493(4)
C12 H12 1.02(3)
C13 C14 1.512(4)
C13 H13A 0.9900
C13 H13B 0.9900
C14 C15 1.520(4)
C14 H14A 0.9900
C14 H14B 0.9900
C15 H15A 0.9900
C15 H15B 0.9900
C16 C17 1.397(4)
C16 C20 1.432(3)
C16 C21 1.498(4)
C16 W1 2.398(2)
C17 C18 1.426(4)
C17 C22 1.502(4)
C17 W1 2.375(2)
C18 C19 1.414(4)
C18 C23 1.496(4)
C18 W1 2.315(3)
C19 C20 1.409(4)
C19 C24 1.493(3)
C19 W1 2.326(2)
C20 C25 1.491(4)
C20 W1 2.343(2)
C21 H21A 0.9800
C21 H21B 0.9800
C21 H21C 0.9800
C22 H22A 0.9800
C22 H22B 0.9800
C22 H22C 0.9800
C23 H23A 0.9800
C23 H23B 0.9800
C23 H23C 0.9800
C24 H24A 0.9800
C24 H24B 0.9800
C24 H24C 0.9800
C25 H25A 0.9800
C25 H25B 0.9800
C25 H25C 0.9800
N1 O1 1.216(3)
N1 W1 1.763(2)
W1 H01 1.72(3)

loop_
_geom_torsion_atom_site_label_1
_geom_torsion_atom_site_label_2
_geom_torsion_atom_site_label_3
_geom_torsion_atom_site_label_4
_geom_torsion
W1 C1 C2 C3 -56.9(2)
W1 C1 C2 C10 113.6(2)
C1 C2 C3 C4 -46.8(4)
C10 C2 C3 C4 142.2(2)
W1 C2 C3 C4 -101.6(2)
C1 C2 C3 W1 54.9(2)
C10 C2 C3 W1 -116.2(2)
C2 C3 C4 C5 -20.5(4)
W1 C3 C4 C5 -101.4(2)
C2 C3 C4 C9 167.9(2)
W1 C3 C4 C9 87.0(2)
C9 C4 C5 C6 -2.3(4)
C3 C4 C5 C6 -173.9(2)
C4 C5 C6 C7 1.6(4)
C5 C6 C7 C8 -0.2(4)
C6 C7 C8 C9 -0.4(4)
C7 C8 C9 C4 -0.4(4)
C5 C4 C9 C8 1.7(4)
C3 C4 C9 C8 173.8(2)
C3 C2 C10 C11 156.3(2)
C1 C2 C10 C11 -14.5(4)
W1 C2 C10 C11 69.7(3)
C3 C2 C10 C15 -81.1(3)
C1 C2 C10 C15 108.1(3)
W1 C2 C10 C15 -167.73(16)
C2 C10 C11 C12 105.9(3)
C15 C10 C11 C12 -15.7(3)
C10 C11 C12 C13 -2.9(4)
C11 C12 C13 C14 -11.2(4)
C12 C13 C14 C15 42.8(3)
C13 C14 C15 C10 -63.3(3)
C11 C10 C15 C14 48.1(3)
C2 C10 C15 C14 -77.6(2)
C20 C16 C17 C18 0.6(3)
C21 C16 C17 C18 174.9(2)
W1 C16 C17 C18 -61.42(17)
C20 C16 C17 C22 -174.7(2)
C21 C16 C17 C22 -0.4(4)
W1 C16 C17 C22 123.3(3)
C20 C16 C17 W1 62.01(16)
C21 C16 C17 W1 -123.7(3)
C16 C17 C18 C19 -2.1(3)
C22 C17 C18 C19 173.5(2)
W1 C17 C18 C19 -65.94(17)
C16 C17 C18 C23 -175.6(2)
C22 C17 C18 C23 -0.1(4)
W1 C17 C18 C23 120.5(3)
C16 C17 C18 W1 63.89(18)
C22 C17 C18 W1 -120.6(2)
C17 C18 C19 C20 2.7(3)
C23 C18 C19 C20 176.4(2)
W1 C18 C19 C20 -64.55(17)
C17 C18 C19 C24 -177.2(2)
C23 C18 C19 C24 -3.5(4)
W1 C18 C19 C24 115.5(2)
C17 C18 C19 W1 67.27(17)
C23 C18 C19 W1 -119.1(3)
C18 C19 C20 C16 -2.4(3)
C24 C19 C20 C16 177.5(2)
W1 C19 C20 C16 -66.13(17)
C18 C19 C20 C25 -174.5(2)
C24 C19 C20 C25 5.5(4)
W1 C19 C20 C25 121.8(3)
C18 C19 C20 W1 63.73(17)
C24 C19 C20 W1 -116.4(3)
C17 C16 C20 C19 1.1(3)
C21 C16 C20 C19 -173.2(2)
W1 C16 C20 C19 64.30(17)
C17 C16 C20 C25 173.2(2)
C21 C16 C20 C25 -1.1(4)
W1 C16 C20 C25 -123.6(3)
C17 C16 C20 W1 -63.18(17)
C21 C16 C20 W1 122.5(3)
O1 N1 W1 C1 -129.8(12)
O1 N1 W1 C18 18.9(12)
O1 N1 W1 C19 -15.6(12)
O1 N1 W1 C2 -163.1(12)
O1 N1 W1 C20 -40.5(12)
O1 N1 W1 C3 165.5(12)
O1 N1 W1 C17 28.1(12)
O1 N1 W1 C16 -21.6(13)
C2 C1 W1 N1 -70.66(15)
C2 C1 W1 C18 168.24(14)
C2 C1 W1 C19 -165.60(13)
C2 C1 W1 C20 174.21(15)
C2 C1 W1 C3 29.26(13)
C2 C1 W1 C17 128.27(14)
C2 C1 W1 C16 139.42(14)
C19 C18 W1 N1 -77.76(16)
C17 C18 W1 N1 168.34(15)
C23 C18 W1 N1 43.8(3)
C19 C18 W1 C1 44.1(2)
C17 C18 W1 C1 -69.9(2)
C23 C18 W1 C1 165.6(2)
C17 C18 W1 C19 -113.9(2)
C23 C18 W1 C19 121.6(3)
C19 C18 W1 C2 119.0(6)
C17 C18 W1 C2 5.1(7)
C23 C18 W1 C2 -119.4(6)
C19 C18 W1 C20 37.11(14)
C17 C18 W1 C20 -76.80(16)
C23 C18 W1 C20 158.7(3)
C19 C18 W1 C3 158.57(15)
C17 C18 W1 C3 44.7(2)
C23 C18 W1 C3 -79.8(3)
C19 C18 W1 C17 113.9(2)
C23 C18 W1 C17 -124.5(3)
C19 C18 W1 C16 78.51(16)
C17 C18 W1 C16 -35.40(14)
C23 C18 W1 C16 -159.9(3)
C20 C19 W1 N1 -138.81(16)
C18 C19 W1 N1 104.91(17)
C24 C19 W1 N1 -15.2(2)
C20 C19 W1 C1 -36.66(17)
C18 C19 W1 C1 -152.93(15)
C24 C19 W1 C1 86.9(2)
C20 C19 W1 C18 116.3(2)
C24 C19 W1 C18 -120.1(3)
C20 C19 W1 C2 -52.2(2)
C18 C19 W1 C2 -168.51(15)
C24 C19 W1 C2 71.4(3)
C18 C19 W1 C20 -116.3(2)
C24 C19 W1 C20 123.6(3)
C20 C19 W1 C3 36.6(4)
C18 C19 W1 C3 -79.7(4)
C24 C19 W1 C3 160.2(3)
C20 C19 W1 C17 77.73(16)
C18 C19 W1 C17 -38.54(16)
C24 C19 W1 C17 -158.7(3)
C20 C19 W1 C16 37.49(15)
C18 C19 W1 C16 -78.78(17)
C24 C19 W1 C16 161.1(3)
C3 C2 W1 N1 -117.60(15)
C1 C2 W1 N1 112.13(15)
C10 C2 W1 N1 -4.83(19)
C3 C2 W1 C1 130.3(2)
C10 C2 W1 C1 -117.0(2)
C3 C2 W1 C18 45.8(7)
C1 C2 W1 C18 -84.5(6)
C10 C2 W1 C18 158.6(6)
C3 C2 W1 C19 155.29(16)
C1 C2 W1 C19 25.0(2)
C10 C2 W1 C19 -91.9(2)
C3 C2 W1 C20 123.61(14)
C1 C2 W1 C20 -6.66(17)
C10 C2 W1 C20 -123.62(18)
C1 C2 W1 C3 -130.3(2)
C10 C2 W1 C3 112.8(2)
C3 C2 W1 C17 50.20(19)
C1 C2 W1 C17 -80.07(18)
C10 C2 W1 C17 162.96(16)
C3 C2 W1 C16 83.86(15)
C1 C2 W1 C16 -46.41(16)
C10 C2 W1 C16 -163.38(17)
C19 C20 W1 N1 46.93(17)
C16 C20 W1 N1 162.73(15)
C25 C20 W1 N1 -74.4(3)
C19 C20 W1 C1 146.69(15)
C16 C20 W1 C1 -97.51(16)
C25 C20 W1 C1 25.3(2)
C19 C20 W1 C18 -37.48(15)
C16 C20 W1 C18 78.31(17)
C25 C20 W1 C18 -158.9(3)
C16 C20 W1 C19 115.8(2)
C25 C20 W1 C19 -121.4(3)
C19 C20 W1 C2 150.58(14)
C16 C20 W1 C2 -93.63(16)
C25 C20 W1 C2 29.2(3)
C19 C20 W1 C3 -168.76(13)
C16 C20 W1 C3 -52.96(19)
C25 C20 W1 C3 69.9(3)
C19 C20 W1 C17 -79.35(17)
C16 C20 W1 C17 36.45(15)
C25 C20 W1 C17 159.3(3)
C19 C20 W1 C16 -115.8(2)
C25 C20 W1 C16 122.8(3)
C2 C3 W1 N1 65.78(16)
C4 C3 W1 N1 -172.19(16)
C2 C3 W1 C1 -29.85(14)
C4 C3 W1 C1 92.18(17)
C2 C3 W1 C18 -172.14(13)
C4 C3 W1 C18 -50.1(2)
C2 C3 W1 C19 -109.5(3)
C4 C3 W1 C19 12.6(4)
C4 C3 W1 C2 122.0(2)
C2 C3 W1 C20 -81.44(17)
C4 C3 W1 C20 40.6(2)
C2 C3 W1 C17 -146.28(14)
C4 C3 W1 C17 -24.25(19)
C2 C3 W1 C16 -110.29(15)
C4 C3 W1 C16 11.74(19)
C16 C17 W1 N1 -133.96(17)
C18 C17 W1 N1 -15.9(2)
C22 C17 W1 N1 101.8(3)
C16 C17 W1 C1 20.23(18)
C18 C17 W1 C1 138.31(15)
C22 C17 W1 C1 -104.0(3)
C16 C17 W1 C18 -118.1(2)
C22 C17 W1 C18 117.6(3)
C16 C17 W1 C19 -79.42(16)
C18 C17 W1 C19 38.67(15)
C22 C17 W1 C19 156.3(3)
C16 C17 W1 C2 62.84(19)
C18 C17 W1 C2 -179.07(13)
C22 C17 W1 C2 -61.4(3)
C16 C17 W1 C20 -37.67(14)
C18 C17 W1 C20 80.42(16)
C22 C17 W1 C20 -161.9(3)
C16 C17 W1 C3 90.89(15)
C18 C17 W1 C3 -151.03(14)
C22 C17 W1 C3 -33.4(3)
C18 C17 W1 C16 118.1(2)
C22 C17 W1 C16 -124.3(3)
C17 C16 W1 N1 85.8(2)
C20 C16 W1 N1 -30.5(3)
C21 C16 W1 N1 -151.2(3)
C17 C16 W1 C1 -162.99(15)
C20 C16 W1 C1 80.75(16)
C21 C16 W1 C1 -40.0(3)
C17 C16 W1 C18 36.83(15)
C20 C16 W1 C18 -79.43(16)
C21 C16 W1 C18 159.8(3)
C17 C16 W1 C19 78.76(16)
C20 C16 W1 C19 -37.50(15)
C21 C16 W1 C19 -158.3(3)
C17 C16 W1 C2 -138.08(15)
C20 C16 W1 C2 105.66(15)
C21 C16 W1 C2 -15.1(3)
C17 C16 W1 C20 116.3(2)
C21 C16 W1 C20 -120.8(3)
C17 C16 W1 C3 -101.47(15)
C20 C16 W1 C3 142.28(15)
C21 C16 W1 C3 21.5(3)
C20 C16 W1 C17 -116.3(2)
C21 C16 W1 C17 123.0(3)
